data_2242671
loop_
_publ_author_name
'Bommagani, Shobanbabu'
'Penthala, Narsihma R.'
'Parkin, Sean'
'Crooks, Peter A.'

_publ_section_title
;
 Crystal structure of 13-(<i>E</i>)-(2-aminobenzylidene)parthenolide
;
_journal_coeditor_code SJ5564
_journal_issue 11
_journal_name_full 'Acta Crystallographica Section E'
_journal_page_first 1543
_journal_page_last 1546
_journal_paper_doi 10.1107/S2056989018013622
_journal_volume 74
_journal_year 2018
_chemical_formula_iupac 'C21 H25 N O3'
_chemical_formula_moiety 'C21 H25 N O3'
_chemical_formula_sum 'C21 H25 N O3'
_chemical_formula_weight 339.42
_chemical_name_common
;
13-(<i>E</i>)-(2-Aminobenzylidene)parthenolide
;
_chemical_name_systematic
(1a<i>R</i>,4<i>E</i>,7a<i>S</i>,8<i>E</i>,10a<i>S</i>,10b<i>R</i>)-8-(2-Aminobenzylidene)-1a,5-dimethyl-2,3,6,7,7a,8,10a,10b-octahydrooxireno[2',3':9,10]cyclodeca[1,2-<i>b</i>]furan-9(1a<i>H</i>)-one
_space_group_crystal_system monoclinic
_space_group_IT_number 4
_space_group_name_Hall 'P 2yb'
_space_group_name_H-M_alt 'P 1 21 1'
_symmetry_space_group_name_Hall 'P 2yb'
_symmetry_space_group_name_H-M 'P 1 21 1'
_atom_sites_solution_hydrogens mixed
_atom_sites_solution_primary direct
_atom_sites_solution_secondary difmap
_audit_creation_method SHELXL-2013
_cell_angle_alpha 90
_cell_angle_beta 104.3850(10)
_cell_angle_gamma 90
_cell_formula_units_Z 2
_cell_length_a 11.6136(3)
_cell_length_b 6.24030(10)
_cell_length_c 12.6875(3)
_cell_measurement_reflns_used 9958
_cell_measurement_temperature 90.0(2)
_cell_measurement_theta_max 68.15
_cell_measurement_theta_min 3.93
_cell_volume 890.67(3)
_computing_cell_refinement
;
<i>SAINT</i> (Bruker, 2006)
;
_computing_data_collection
;
<i>APEX2</i> (Bruker, 2006)
;
_computing_data_reduction
;
<i>SAINT</i> (Bruker, 2006)
;
_computing_molecular_graphics
;
<i>XP</i> in SHELXTL (Sheldrick, 2008)
;
_computing_publication_material
;
<i>SHELX</i> (Sheldrick, 2008) and <i>CIFFIX</i> (Parkin, 2013)
;
_computing_structure_refinement
;
<i>SHELXL2013</i> (Sheldrick, 2015)
;
_computing_structure_solution
;
<i>SHELXS97</i> (Sheldrick, 2008)
;
_diffrn_ambient_temperature 90.0(2)
_diffrn_detector_area_resol_mean 5.6
_diffrn_measured_fraction_theta_full 0.997
_diffrn_measured_fraction_theta_max 0.995
_diffrn_measurement_device_type 'Bruker X8 Proteum'
_diffrn_measurement_method '\f and \w scans'
_diffrn_radiation_type CuK\a
_diffrn_radiation_wavelength 1.54178
_diffrn_reflns_av_R_equivalents 0.0411
_diffrn_reflns_av_unetI/netI 0.0205
_diffrn_reflns_limit_h_max 13
_diffrn_reflns_limit_h_min -13
_diffrn_reflns_limit_k_max 7
_diffrn_reflns_limit_k_min -6
_diffrn_reflns_limit_l_max 15
_diffrn_reflns_limit_l_min -15
_diffrn_reflns_number 24004
_diffrn_reflns_theta_full 67.679
_diffrn_reflns_theta_max 68.147
_diffrn_reflns_theta_min 3.596
_diffrn_source 'fine-focus rotating anode'
_exptl_absorpt_coefficient_mu 0.671
_exptl_absorpt_correction_T_max 0.942
_exptl_absorpt_correction_T_min 0.840
_exptl_absorpt_correction_type multi-scan
_exptl_absorpt_process_details
;
(<i>SADABS</i>; Krause <i>et al.</i>, 2015)
;
_exptl_crystal_colour colourless
_exptl_crystal_density_diffrn 1.266
_exptl_crystal_description block
_exptl_crystal_F_000 364
_exptl_crystal_size_max 0.160
_exptl_crystal_size_mid 0.120
_exptl_crystal_size_min 0.080
_refine_diff_density_max 0.177
_refine_diff_density_min -0.139
_refine_ls_abs_structure_details
;
Flack <i>x</i> determined using 811 quotients
[(<i>I</i>^+^)-(<i>I</i>^-^)]/[(<i>I</i>^+^)+(<i>I</i>^-^)]
(Parsons <i>et al.</i>,  2013), as calculated by PLATON (Spek,
2009).
;
_refine_ls_abs_structure_Flack 0.07(7)
_refine_ls_extinction_method none
_refine_ls_goodness_of_fit_ref 1.076
_refine_ls_hydrogen_treatment mixed
_refine_ls_matrix_type full
_refine_ls_number_parameters 238
_refine_ls_number_reflns 2592
_refine_ls_number_restraints 2
_refine_ls_restrained_S_all 1.076
_refine_ls_R_factor_all 0.0322
_refine_ls_R_factor_gt 0.0318
_refine_ls_shift/su_max 0.000
_refine_ls_shift/su_mean 0.000
_refine_ls_structure_factor_coef Fsqd
_refine_ls_weighting_details 'w=1/[\s^2^(Fo^2^)+(0.0449P)^2^+0.1894P] where P=(Fo^2^+2Fc^2^)/3'
_refine_ls_weighting_scheme calc
_refine_ls_wR_factor_gt 0.0837
_refine_ls_wR_factor_ref 0.0842
_reflns_number_gt 2559
_reflns_number_total 2592
_reflns_threshold_expression 'I > 2\s(I)'
_cod_data_source_file sj5564sup1.cif
_cod_data_source_block I
_cod_database_code 2242671
_shelx_space_group_comment
;
The symmetry employed for this shelxl refinement is uniquely defined
by the following loop, which should always be used as a source of
symmetry information in preference to the above space-group names.
They are only intended as comments.
;
_shelx_estimated_absorpt_t_min 0.900
_shelx_estimated_absorpt_t_max 0.948
_shelxl_version_number .2013

loop_
_space_group_symop_operation_xyz
'x, y, z'
'-x, y+1/2, -z'

loop_
_atom_site_type_symbol
_atom_site_label
_atom_site_fract_x
_atom_site_fract_y
_atom_site_fract_z
_atom_site_U_iso_or_equiv
_atom_site_adp_type
_atom_site_calc_flag
_atom_site_occupancy
_atom_site_disorder_assembly
_atom_site_disorder_group
O O1 0.15259(14) 0.2877(3) -0.01598(12) 0.0449(5) Uani d 1 . .
O O2 0.37973(12) 0.4845(3) 0.01116(10) 0.0310(3) Uani d 1 . .
O O3 0.57392(13) 0.4878(3) 0.08619(10) 0.0338(3) Uani d 1 . .
C C1 0.0887(2) 0.3088(4) -0.34185(17) 0.0352(5) Uani d 1 . .
H H1 0.1376 0.1884 -0.3456 0.042 Uiso calc 1 . .
C C2 -0.0258(2) 0.2614(4) -0.31056(19) 0.0398(6) Uani d 1 . .
H H2A -0.0672 0.1415 -0.3555 0.048 Uiso calc 1 . .
H H2B -0.0781 0.3887 -0.3256 0.048 Uiso calc 1 . .
C C3 -0.0032(2) 0.2016(5) -0.18904(19) 0.0408(6) Uani d 1 . .
H H3A -0.0797 0.1974 -0.1680 0.049 Uiso calc 1 . .
H H3B 0.0331 0.0573 -0.1769 0.049 Uiso calc 1 . .
C C4 0.07850(19) 0.3630(4) -0.11934(17) 0.0353(5) Uani d 1 . .
C C5 0.20641(18) 0.3246(4) -0.10509(17) 0.0328(5) Uani d 1 . .
H H5 0.2251 0.1905 -0.1407 0.039 Uiso calc 1 . .
C C6 0.29816(17) 0.4982(4) -0.09641(14) 0.0288(4) Uani d 1 . .
H H6 0.2587 0.6418 -0.1064 0.035 Uiso calc 1 . .
C C7 0.37413(16) 0.4677(4) -0.18048(14) 0.0262(4) Uani d 1 . .
H H7 0.3626 0.3171 -0.2080 0.031 Uiso calc 1 . .
C C8 0.34284(18) 0.6194(4) -0.28030(15) 0.0287(5) Uani d 1 . .
H H8A 0.3081 0.7530 -0.2596 0.034 Uiso calc 1 . .
H H8B 0.4167 0.6578 -0.3014 0.034 Uiso calc 1 . .
C C9 0.25450(18) 0.5184(4) -0.37888(14) 0.0314(5) Uani d 1 . .
H H9A 0.2521 0.6076 -0.4439 0.038 Uiso calc 1 . .
H H9B 0.2840 0.3748 -0.3924 0.038 Uiso calc 1 . .
C C10 0.12982(17) 0.4963(4) -0.36473(13) 0.0286(4) Uani d 1 . .
C C11 0.49909(17) 0.4865(4) -0.11042(13) 0.0255(4) Uani d 1 . .
C C12 0.49328(19) 0.4875(4) 0.00462(15) 0.0280(4) Uani d 1 . .
C C13 0.60415(17) 0.5038(4) -0.13427(14) 0.0282(4) Uani d 1 . .
H H13 0.6711 0.5207 -0.0742 0.034 Uiso calc 1 . .
C C14 0.0631(2) 0.7032(4) -0.37465(19) 0.0395(6) Uani d 1 . .
H H14A -0.0194 0.6752 -0.3727 0.059 Uiso calc 1 . .
H H14B 0.0644 0.7725 -0.4436 0.059 Uiso calc 1 . .
H H14C 0.1005 0.7976 -0.3141 0.059 Uiso calc 1 . .
C C15 0.0281(2) 0.5807(5) -0.1117(2) 0.0436(6) Uani d 1 . .
H H15A -0.0376 0.5705 -0.0762 0.065 Uiso calc 1 . .
H H15B -0.0013 0.6402 -0.1850 0.065 Uiso calc 1 . .
H H15C 0.0901 0.6745 -0.0690 0.065 Uiso calc 1 . .
C C16 0.62889(16) 0.5001(4) -0.24275(14) 0.0279(4) Uani d 1 . .
C C17 0.58739(18) 0.3343(4) -0.31796(15) 0.0301(4) Uani d 0.901(4) A 1
N N1 0.52374(18) 0.1616(4) -0.29365(15) 0.0308(5) Uani d 0.901(4) A 1
H H1N 0.524(3) 0.047(5) -0.334(2) 0.046 Uiso d 0.901(4) A 1
H H2N 0.530(3) 0.136(6) -0.225(2) 0.046 Uiso d 0.901(4) A 1
C C17' 0.58739(18) 0.3343(4) -0.31796(15) 0.0301(4) Uani d 0.099(4) A 2
H H17' 0.5450 0.2160 -0.2992 0.036 Uiso calc 0.099(4) A 2
C C18 0.61026(19) 0.3482(5) -0.42116(16) 0.0349(5) Uani d 1 . .
H H18 0.5830 0.2377 -0.4728 0.042 Uiso calc 1 A 1
C C19 0.67180(19) 0.5197(5) -0.44896(16) 0.0382(6) Uani d 1 . .
H H19 0.6843 0.5279 -0.5201 0.046 Uiso calc 1 . .
C C20 0.71561(19) 0.6804(4) -0.37407(18) 0.0372(5) Uani d 1 . .
H H20 0.7588 0.7973 -0.3932 0.045 Uiso calc 1 A 1
C C21 0.69556(18) 0.6680(4) -0.27111(17) 0.0315(5) Uani d 0.901(4) A 1
H H21 0.7275 0.7751 -0.2188 0.038 Uiso calc 0.901(4) A 1
C C21' 0.69556(18) 0.6680(4) -0.27111(17) 0.0315(5) Uani d 0.099(4) A 2
N N1' 0.7329(16) 0.843(3) -0.2219(13) 0.0308(5) Uani d 0.099(4) A 2
H H1N' 0.7209 0.8389 -0.1538 0.046 Uiso d 0.099(4) A 2
H H2N' 0.8119 0.8571 -0.2175 0.046 Uiso d 0.099(4) A 2

loop_
_atom_site_aniso_label
_atom_site_aniso_U_11
_atom_site_aniso_U_22
_atom_site_aniso_U_33
_atom_site_aniso_U_12
_atom_site_aniso_U_13
_atom_site_aniso_U_23
O1 0.0318(8) 0.0637(13) 0.0419(8) 0.0018(9) 0.0144(6) 0.0236(8)
O2 0.0381(7) 0.0293(8) 0.0295(6) 0.0003(8) 0.0160(5) 0.0015(7)
O3 0.0452(8) 0.0288(8) 0.0258(6) -0.0091(8) 0.0060(6) -0.0006(7)
C1 0.0382(12) 0.0304(13) 0.0368(10) 0.0021(11) 0.0093(9) -0.0045(9)
C2 0.0356(12) 0.0331(14) 0.0491(12) -0.0049(10) 0.0075(9) 0.0010(10)
C3 0.0324(11) 0.0388(15) 0.0542(13) 0.0006(11) 0.0162(9) 0.0129(11)
C4 0.0310(11) 0.0456(15) 0.0331(10) 0.0096(11) 0.0154(8) 0.0133(10)
C5 0.0325(10) 0.0298(12) 0.0401(10) 0.0067(10) 0.0166(8) 0.0112(10)
C6 0.0311(10) 0.0266(11) 0.0314(9) 0.0056(10) 0.0130(7) 0.0072(9)
C7 0.0269(9) 0.0251(11) 0.0279(8) 0.0011(9) 0.0096(7) 0.0014(8)
C8 0.0277(10) 0.0315(12) 0.0282(9) 0.0012(9) 0.0094(7) 0.0052(8)
C9 0.0381(11) 0.0335(13) 0.0246(8) 0.0022(10) 0.0114(7) -0.0011(9)
C10 0.0314(10) 0.0319(12) 0.0205(8) 0.0005(11) 0.0029(7) -0.0023(9)
C11 0.0320(10) 0.0204(10) 0.0251(8) 0.0004(9) 0.0090(7) -0.0003(8)
C12 0.0389(10) 0.0178(10) 0.0287(8) -0.0027(10) 0.0110(7) 0.0005(9)
C13 0.0277(9) 0.0281(11) 0.0276(8) 0.0002(10) 0.0048(7) -0.0002(9)
C14 0.0334(11) 0.0383(15) 0.0446(12) 0.0063(11) 0.0058(9) 0.0133(11)
C15 0.0393(12) 0.0528(17) 0.0417(12) 0.0142(12) 0.0161(9) -0.0052(11)
C16 0.0221(8) 0.0335(12) 0.0285(8) 0.0047(10) 0.0071(7) 0.0024(9)
C17 0.0266(9) 0.0338(12) 0.0314(9) 0.0032(10) 0.0103(7) -0.0003(9)
N1 0.0382(11) 0.0292(12) 0.0270(9) -0.0012(9) 0.0122(7) -0.0032(8)
C17' 0.0266(9) 0.0338(12) 0.0314(9) 0.0032(10) 0.0103(7) -0.0003(9)
C18 0.0333(10) 0.0435(15) 0.0299(9) 0.0041(11) 0.0119(8) -0.0012(10)
C19 0.0331(10) 0.0509(17) 0.0332(10) 0.0071(11) 0.0134(8) 0.0107(11)
C20 0.0274(10) 0.0412(15) 0.0456(12) 0.0013(11) 0.0140(8) 0.0125(11)
C21 0.0225(9) 0.0351(13) 0.0371(10) 0.0021(9) 0.0075(7) 0.0011(9)
C21' 0.0225(9) 0.0351(13) 0.0371(10) 0.0021(9) 0.0075(7) 0.0011(9)
N1' 0.0382(11) 0.0292(12) 0.0270(9) -0.0012(9) 0.0122(7) -0.0032(8)

loop_
_atom_type_symbol
_atom_type_description
_atom_type_scat_dispersion_real
_atom_type_scat_dispersion_imag
_atom_type_scat_source
C C 0.0181 0.0091 'International Tables Vol C Tables 4.2.6.8 and 6.1.1.4'
H H 0.0000 0.0000 'International Tables Vol C Tables 4.2.6.8 and 6.1.1.4'
N N 0.0311 0.0180 'International Tables Vol C Tables 4.2.6.8 and 6.1.1.4'
O O 0.0492 0.0322 'International Tables Vol C Tables 4.2.6.8 and 6.1.1.4'

loop_
_geom_angle_atom_site_label_1
_geom_angle_atom_site_label_2
_geom_angle_atom_site_label_3
_geom_angle
C5 O1 C4 61.05(13)
C12 O2 C6 111.18(13)
C10 C1 C2 128.4(2)
C10 C1 H1 115.8
C2 C1 H1 115.8
C1 C2 C3 111.59(19)
C1 C2 H2A 109.3
C3 C2 H2A 109.3
C1 C2 H2B 109.3
C3 C2 H2B 109.3
H2A C2 H2B 108.0
C4 C3 C2 110.5(2)
C4 C3 H3A 109.6
C2 C3 H3A 109.6
C4 C3 H3B 109.6
C2 C3 H3B 109.6
H3A C3 H3B 108.1
O1 C4 C5 58.93(13)
O1 C4 C15 112.9(2)
C5 C4 C15 122.7(2)
O1 C4 C3 117.2(2)
C5 C4 C3 115.6(2)
C15 C4 C3 116.50(19)
O1 C5 C4 60.02(12)
O1 C5 C6 119.7(2)
C4 C5 C6 124.6(2)
O1 C5 H5 114.0
C4 C5 H5 114.0
C6 C5 H5 114.0
O2 C6 C5 108.06(16)
O2 C6 C7 106.71(15)
C5 C6 C7 111.96(18)
O2 C6 H6 110.0
C5 C6 H6 110.0
C7 C6 H6 110.0
C11 C7 C8 115.51(17)
C11 C7 C6 102.31(14)
C8 C7 C6 115.32(17)
C11 C7 H7 107.7
C8 C7 H7 107.7
C6 C7 H7 107.7
C9 C8 C7 112.77(18)
C9 C8 H8A 109.0
C7 C8 H8A 109.0
C9 C8 H8B 109.0
C7 C8 H8B 109.0
H8A C8 H8B 107.8
C10 C9 C8 113.94(16)
C10 C9 H9A 108.8
C8 C9 H9A 108.8
C10 C9 H9B 108.8
C8 C9 H9B 108.8
H9A C9 H9B 107.7
C1 C10 C14 125.06(19)
C1 C10 C9 121.1(2)
C14 C10 C9 113.8(2)
C13 C11 C12 119.54(17)
C13 C11 C7 132.42(16)
C12 C11 C7 108.03(16)
O3 C12 O2 120.69(17)
O3 C12 C11 128.95(19)
O2 C12 C11 110.35(16)
C11 C13 C16 127.78(17)
C11 C13 H13 116.1
C16 C13 H13 116.1
C10 C14 H14A 109.5
C10 C14 H14B 109.5
H14A C14 H14B 109.5
C10 C14 H14C 109.5
H14A C14 H14C 109.5
H14B C14 H14C 109.5
C4 C15 H15A 109.5
C4 C15 H15B 109.5
H15A C15 H15B 109.5
C4 C15 H15C 109.5
H15A C15 H15C 109.5
H15B C15 H15C 109.5
C21 C16 C17 119.53(17)
C21 C16 C13 118.4(2)
C17 C16 C13 122.1(2)
N1 C17 C18 119.5(2)
N1 C17 C16 122.18(18)
C18 C17 C16 118.4(2)
C17 N1 H1N 115(2)
C17 N1 H2N 117(2)
H1N N1 H2N 115(3)
C19 C18 C17 121.1(2)
C19 C18 H18 119.4
C17 C18 H18 119.4
C18 C19 C20 120.67(19)
C18 C19 H19 119.7
C20 C19 H19 119.7
C21 C20 C19 119.1(2)
C21 C20 H20 120.4
C19 C20 H20 120.4
C20 C21 C16 121.1(2)
C20 C21 H21 119.4
C16 C21 H21 119.4
H1N' N1' H2N' 109.5

loop_
_geom_bond_atom_site_label_1
_geom_bond_atom_site_label_2
_geom_bond_distance
O1 C5 1.440(2)
O1 C4 1.456(2)
O2 C12 1.342(3)
O2 C6 1.458(2)
O3 C12 1.211(3)
C1 C10 1.323(4)
C1 C2 1.508(3)
C1 H1 0.9500
C2 C3 1.544(3)
C2 H2A 0.9900
C2 H2B 0.9900
C3 C4 1.510(4)
C3 H3A 0.9900
C3 H3B 0.9900
C4 C5 1.471(3)
C4 C15 1.492(4)
C5 C6 1.504(3)
C5 H5 1.0000
C6 C7 1.556(2)
C6 H6 1.0000
C7 C11 1.506(3)
C7 C8 1.550(3)
C7 H7 1.0000
C8 C9 1.541(3)
C8 H8A 0.9900
C8 H8B 0.9900
C9 C10 1.509(3)
C9 H9A 0.9900
C9 H9B 0.9900
C10 C14 1.496(3)
C11 C13 1.332(3)
C11 C12 1.478(2)
C13 C16 1.474(2)
C13 H13 0.9500
C14 H14A 0.9800
C14 H14B 0.9800
C14 H14C 0.9800
C15 H15A 0.9800
C15 H15B 0.9800
C15 H15C 0.9800
C16 C21 1.402(3)
C16 C17 1.409(3)
C17 N1 1.384(3)
C17 C18 1.402(3)
N1 H1N 0.88(3)
N1 H2N 0.87(3)
C18 C19 1.381(4)
C18 H18 0.9500
C19 C20 1.388(4)
C19 H19 0.9500
C20 C21 1.385(3)
C20 H20 0.9500
C21 H21 0.9500
N1' H1N' 0.9100
N1' H2N' 0.9100

loop_
_geom_hbond_atom_site_label_D
_geom_hbond_atom_site_label_H
_geom_hbond_atom_site_label_A
_geom_hbond_site_symmetry_A
_geom_hbond_distance_DH
_geom_hbond_distance_HA
_geom_hbond_distance_DA
_geom_hbond_angle_DHA
C5 H5 O3 2_645 1.00 2.59 3.268(3) 125
C7 H7 O3 2_645 1.00 2.57 3.226(3) 123
C15 H15A O1 2_555 0.98 2.40 3.223(3) 141

loop_
_geom_torsion_atom_site_label_1
_geom_torsion_atom_site_label_2
_geom_torsion_atom_site_label_3
_geom_torsion_atom_site_label_4
_geom_torsion
C10 C1 C2 C3 -107.8(3)
C1 C2 C3 C4 49.0(3)
C5 O1 C4 C15 -115.5(2)
C5 O1 C4 C3 104.9(2)
C2 C3 C4 O1 -151.63(19)
C2 C3 C4 C5 -85.0(2)
C2 C3 C4 C15 70.2(2)
C4 O1 C5 C6 115.1(3)
C15 C4 C5 O1 98.8(2)
C3 C4 C5 O1 -107.7(2)
O1 C4 C5 C6 -107.3(2)
C15 C4 C5 C6 -8.5(3)
C3 C4 C5 C6 145.1(2)
C12 O2 C6 C5 131.12(19)
C12 O2 C6 C7 10.6(3)
O1 C5 C6 O2 44.4(3)
C4 C5 C6 O2 116.6(2)
O1 C5 C6 C7 161.60(18)
C4 C5 C6 C7 -126.2(2)
O2 C6 C7 C11 -11.8(2)
C5 C6 C7 C11 -129.85(19)
O2 C6 C7 C8 -138.03(19)
C5 C6 C7 C8 103.9(2)
C11 C7 C8 C9 146.42(18)
C6 C7 C8 C9 -94.4(2)
C7 C8 C9 C10 71.1(2)
C2 C1 C10 C14 -6.3(4)
C2 C1 C10 C9 171.1(2)
C8 C9 C10 C1 -103.1(2)
C8 C9 C10 C14 74.6(2)
C8 C7 C11 C13 -43.4(4)
C6 C7 C11 C13 -169.5(3)
C8 C7 C11 C12 135.47(19)
C6 C7 C11 C12 9.4(2)
C6 O2 C12 O3 176.5(2)
C6 O2 C12 C11 -4.5(3)
C13 C11 C12 O3 -5.6(4)
C7 C11 C12 O3 175.3(2)
C13 C11 C12 O2 175.4(2)
C7 C11 C12 O2 -3.6(3)
C12 C11 C13 C16 178.2(2)
C7 C11 C13 C16 -3.0(4)
C11 C13 C16 C21 127.5(3)
C11 C13 C16 C17 -52.3(3)
C21 C16 C17 N1 178.3(2)
C13 C16 C17 N1 -1.9(3)
C21 C16 C17 C18 -2.7(3)
C13 C16 C17 C18 177.11(19)
N1 C17 C18 C19 179.0(2)
C16 C17 C18 C19 -0.1(3)
C17 C18 C19 C20 1.8(3)
C18 C19 C20 C21 -0.8(3)
C19 C20 C21 C16 -2.0(3)
C17 C16 C21 C20 3.8(3)
C13 C16 C21 C20 -176.0(2)

_cod_database_fobs_code 2242671
